data_2312427
loop_
_publ_author_name
'Plana-Ruiz, Sergi'
'G&#xf6;tz, Emilia'
'Neumann, Thomas'
'Schwesig, Peter'
'Kolb, Ute'

_publ_section_title
;
 Three-dimensional electron diffraction on clinkers: the belite
 &#x3b1;'<sub>H</sub> incommensurate modulated structure.
;
_journal_issue 'Pt 2'
_journal_name_full 'Acta crystallographica Section B, Structural science, crystal engineering and materials'
_journal_page_first 105
_journal_page_last 116
_journal_paper_doi 10.1107/S205252062400146X
_journal_volume 80
_journal_year 2024
_chemical_formula_sum 'Ca8 O16 Si4'
_chemical_formula_weight 689
_space_group_IT_number 62
_space_group_name_Hall '-P 2ac 2n'
_space_group_name_H-M_alt 'P n m a'
_symmetry_cell_setting orthorhombic
_symmetry_Int_Tables_number 62
_symmetry_space_group_name_Hall '-P 2ac 2n'
_symmetry_space_group_name_H-M 'P n m a'
_cell_angle_alpha 90
_cell_angle_beta 90
_cell_angle_gamma 90
_cell_formula_units_Z 1
_cell_length_a 6.765
_cell_length_b 5.514
_cell_length_c 9.25
_cell_volume 345.045
_diffrn_ambient_temperature 293
_diffrn_detector 'Gatan UltraScan4000'
_diffrn_measurement_device 'FEI Tecnai F30'
_diffrn_measurement_device_type TEM
_diffrn_radiation_probe electron
_diffrn_radiation_type electron
_diffrn_radiation_wavelength 0.0197
_diffrn_reflns_limit_h_max 8
_diffrn_reflns_limit_h_min -8
_diffrn_reflns_limit_k_max 7
_diffrn_reflns_limit_k_min -7
_diffrn_reflns_limit_l_max 12
_diffrn_reflns_limit_l_min -11
_diffrn_reflns_number 10062
_exptl_absorpt_coefficient_mu 0
_exptl_crystal_density_diffrn 3.3157
_exptl_crystal_description 'Nanocrystals of up to 500 nm in size'
_exptl_crystal_F_000 344
_refine_ls_extinction_method none
_refine_ls_goodness_of_fit_gt 2.09
_refine_ls_goodness_of_fit_ref 2.37
_refine_ls_number_constraints 0
_refine_ls_number_parameters 143
_refine_ls_number_reflns 1995
_refine_ls_number_restraints 0
_refine_ls_R_factor_all 0.0708
_refine_ls_R_factor_gt 0.0550
_refine_ls_shift/su_max 0.0417
_refine_ls_shift/su_mean 0.0057
_refine_ls_structure_factor_coef F
_refine_ls_weighting_details w=1/(\s^2^(F)+0.0001F^2^)
_refine_ls_weighting_scheme sigma
_refine_ls_wR_factor_gt 0.0607
_refine_ls_wR_factor_ref 0.0623
_reflns_number_gt 1488
_reflns_number_total 1995
_reflns_threshold_expression I>3\s(I)
_cod_data_source_file je5054.cif
_cod_data_source_block 2p5K_average_dyn
_cod_depositor_comments 'Adding full bibliography for 2312425--2312428.cif.'
_cod_original_cell_volume 345.0454
_cod_original_sg_symbol_Hall '-P -2xabc;-2yb;-2zac'
_cod_database_code 2312427

loop_
_space_group_symop_id
_space_group_symop_operation_xyz
1 x,y,z
2 -x+1/2,-y,z+1/2
3 -x,y+1/2,-z
4 x+1/2,-y+1/2,-z+1/2
5 -x,-y,-z
6 x+1/2,y,-z+1/2
7 x,-y+1/2,z
8 -x+1/2,y+1/2,z+1/2

loop_
_atom_site_label
_atom_site_type_symbol
_atom_site_fract_x
_atom_site_fract_y
_atom_site_fract_z
_atom_site_adp_type
_atom_site_U_iso_or_equiv
_atom_site_site_symmetry_multiplicity
_atom_site_occupancy
_atom_site_calc_flag
_atom_site_refinement_flags
_atom_site_disorder_assembly
_atom_site_disorder_group
Ca1 Ca 0.16773(15) 0.75 0.42906(13) Uani 0.0256(5) 4 1 d . . .
Ca2 Ca 0.50905(13) 0.75 0.70488(13) Uani 0.0172(4) 4 1 d . . .
Si1 Si 0.28113(18) 0.25 0.58717(17) Uani 0.0170(6) 4 1 d . . .
O1 O 0.7470(7) 0.4794(8) 0.8050(5) Uani 0.0313(14) 8 0.647(5) d . . .
O2 O 0.4946(5) 0.770(4) 0.4509(4) Uani 0.095(3) 8 0.5 d . . .
O3 O 0.1579(4) 0.3184(9) 0.4389(4) Uani 0.032(2) 8 0.5 d . . .
O1_2 O 0.6761(12) 0.4871(16) 0.8553(12) Uani 0.0313(14) 8 0.353(2) d . . .

loop_
_atom_site_aniso_label
_atom_site_aniso_type_symbol
_atom_site_aniso_U_11
_atom_site_aniso_U_22
_atom_site_aniso_U_33
_atom_site_aniso_U_12
_atom_site_aniso_U_13
_atom_site_aniso_U_23
Ca1 Ca 0.0156(5) 0.0412(11) 0.0200(8) 0 0.0016(5) 0
Ca2 Ca 0.0114(5) 0.0286(8) 0.0117(6) 0 -0.0009(4) 0
Si1 Si 0.0146(7) 0.0258(13) 0.0106(10) 0 -0.0008(6) 0
O1 O 0.030(2) 0.0249(19) 0.039(3) -0.0082(18) -0.0135(17) 0.0129(19)
O2 O 0.0247(17) 0.239(10) 0.020(2) 0.067(6) 0.0038(14) 0.007(7)
O3 O 0.0181(13) 0.060(6) 0.018(2) 0.0032(17) -0.0090(12) -0.0079(17)
O1_2 O 0.030(2) 0.0249(19) 0.039(3) -0.0082(18) -0.0135(17) 0.0129(19)

loop_
_atom_type_symbol
_atom_type_scat_source
Ca International_Tables_Vol_C
O International_Tables_Vol_C
Si International_Tables_Vol_C

loop_
_geom_angle_atom_site_label_1
_geom_angle_atom_site_label_2
_geom_angle_atom_site_label_3
_geom_angle_site_symmetry_1
_geom_angle_site_symmetry_2
_geom_angle_site_symmetry_3
_geom_angle
_geom_angle_publ_flag
Ca1 Ca1 Ca1 3_546 . 3_556 92.89(3) ?
Ca1 Ca1 Ca2 3_546 . . 98.31(3) ?
Ca1 Ca1 Ca2 3_546 . 2_564 56.86(2) ?
Ca1 Ca1 Ca2 3_546 . 2_574 123.21(3) ?
Ca1 Ca1 Ca2 3_546 . 3_646 85.908(16) ?
Ca1 Ca1 Ca2 3_546 . 3_656 178.75(3) ?
Ca1 Ca1 Ca2 3_546 . 4_466 59.40(2) ?
Ca1 Ca1 Si1 3_546 . . 50.49(3) ?
Ca1 Ca1 Si1 3_546 . 1_565 127.38(5) ?
Ca1 Ca1 Si1 3_546 . 2_564 114.07(3) ?
Ca1 Ca1 Si1 3_546 . 3_556 54.64(2) ?
Ca1 Ca1 O2 3_546 . . 126.7(5) ?
Ca1 Ca1 O2 3_546 . 7_565 121.7(5) ?
Ca1 Ca1 O3 3_546 . . 41.09(7) ?
Ca1 Ca1 O3 3_546 . 7_565 133.95(8) ?
Ca1 Ca1 Ca2 3_556 . . 98.31(3) ?
Ca1 Ca1 Ca2 3_556 . 2_564 123.21(3) ?
Ca1 Ca1 Ca2 3_556 . 2_574 56.86(2) ?
Ca1 Ca1 Ca2 3_556 . 3_646 178.75(3) ?
Ca1 Ca1 Ca2 3_556 . 3_656 85.908(16) ?
Ca1 Ca1 Ca2 3_556 . 4_466 59.40(2) ?
Ca1 Ca1 Si1 3_556 . . 127.38(5) ?
Ca1 Ca1 Si1 3_556 . 1_565 50.49(3) ?
Ca1 Ca1 Si1 3_556 . 2_564 114.07(3) ?
Ca1 Ca1 Si1 3_556 . 3_556 54.64(2) ?
Ca1 Ca1 O2 3_556 . . 121.7(5) ?
Ca1 Ca1 O2 3_556 . 7_565 126.7(5) ?
Ca1 Ca1 O3 3_556 . . 133.95(8) ?
Ca1 Ca1 O3 3_556 . 7_565 41.09(7) ?
Ca2 Ca1 Ca2 . . 2_564 129.857(19) ?
Ca2 Ca1 Ca2 . . 2_574 129.857(19) ?
Ca2 Ca1 Ca2 . . 3_646 81.54(3) ?
Ca2 Ca1 Ca2 . . 3_656 81.54(3) ?
Ca2 Ca1 Ca2 . . 4_466 59.74(3) ?
Ca2 Ca1 Si1 . . . 60.16(3) ?
Ca2 Ca1 Si1 . . 1_565 60.16(3) ?
Ca2 Ca1 Si1 . . 2_564 131.61(4) ?
Ca2 Ca1 Si1 . . 3_556 134.98(5) ?
Ca2 Ca1 O2 . . . 42.71(10) ?
Ca2 Ca1 O2 . . 7_565 42.71(10) ?
Ca2 Ca1 O3 . . . 89.45(8) ?
Ca2 Ca1 O3 . . 7_565 89.45(8) ?
Ca2 Ca1 Ca2 2_564 . 2_574 98.07(3) ?
Ca2 Ca1 Ca2 2_564 . 3_646 56.31(2) ?
Ca2 Ca1 Ca2 2_564 . 3_656 124.15(4) ?
Ca2 Ca1 Ca2 2_564 . 4_466 116.26(3) ?
Ca2 Ca1 Si1 2_564 . . 71.87(3) ?
Ca2 Ca1 Si1 2_564 . 1_565 169.87(4) ?
Ca2 Ca1 Si1 2_564 . 2_564 58.07(3) ?
Ca2 Ca1 Si1 2_564 . 3_556 69.20(3) ?
Ca2 Ca1 O2 2_564 . . 114.5(5) ?
Ca2 Ca1 O2 2_564 . 7_565 109.9(5) ?
Ca2 Ca1 O3 2_564 . . 42.12(9) ?
Ca2 Ca1 O3 2_564 . 7_565 140.07(9) ?
Ca2 Ca1 Ca2 2_574 . 3_646 124.15(4) ?
Ca2 Ca1 Ca2 2_574 . 3_656 56.31(2) ?
Ca2 Ca1 Ca2 2_574 . 4_466 116.26(3) ?
Ca2 Ca1 Si1 2_574 . . 169.87(4) ?
Ca2 Ca1 Si1 2_574 . 1_565 71.87(3) ?
Ca2 Ca1 Si1 2_574 . 2_564 58.07(3) ?
Ca2 Ca1 Si1 2_574 . 3_556 69.20(3) ?
Ca2 Ca1 O2 2_574 . . 109.9(5) ?
Ca2 Ca1 O2 2_574 . 7_565 114.5(5) ?
Ca2 Ca1 O3 2_574 . . 140.07(9) ?
Ca2 Ca1 O3 2_574 . 7_565 42.12(9) ?
Ca2 Ca1 Ca2 3_646 . 3_656 95.30(3) ?
Ca2 Ca1 Ca2 3_646 . 4_466 119.58(3) ?
Ca2 Ca1 Si1 3_646 . . 51.48(3) ?
Ca2 Ca1 Si1 3_646 . 1_565 130.18(4) ?
Ca2 Ca1 Si1 3_646 . 2_564 66.80(3) ?
Ca2 Ca1 Si1 3_646 . 3_556 124.68(3) ?
Ca2 Ca1 O2 3_646 . . 58.9(5) ?
Ca2 Ca1 O2 3_646 . 7_565 53.9(5) ?
Ca2 Ca1 O3 3_646 . . 44.83(7) ?
Ca2 Ca1 O3 3_646 . 7_565 140.11(8) ?
Ca2 Ca1 Ca2 3_656 . 4_466 119.58(3) ?
Ca2 Ca1 Si1 3_656 . . 130.18(4) ?
Ca2 Ca1 Si1 3_656 . 1_565 51.48(3) ?
Ca2 Ca1 Si1 3_656 . 2_564 66.80(3) ?
Ca2 Ca1 Si1 3_656 . 3_556 124.68(3) ?
Ca2 Ca1 O2 3_656 . . 53.9(5) ?
Ca2 Ca1 O2 3_656 . 7_565 58.9(5) ?
Ca2 Ca1 O3 3_656 . . 140.11(8) ?
Ca2 Ca1 O3 3_656 . 7_565 44.83(7) ?
Ca2 Ca1 Si1 4_466 . . 68.80(3) ?
Ca2 Ca1 Si1 4_466 . 1_565 68.80(3) ?
Ca2 Ca1 Si1 4_466 . 2_564 168.65(4) ?
Ca2 Ca1 Si1 4_466 . 3_556 75.24(4) ?
Ca2 Ca1 O2 4_466 . . 102.35(10) ?
Ca2 Ca1 O2 4_466 . 7_565 102.35(10) ?
Ca2 Ca1 O3 4_466 . . 87.43(9) ?
Ca2 Ca1 O3 4_466 . 7_565 87.43(9) ?
Si1 Ca1 Si1 . . 1_565 118.15(5) ?
Si1 Ca1 Si1 . . 2_564 115.24(3) ?
Si1 Ca1 Si1 . . 3_556 105.12(3) ?
Si1 Ca1 O2 . . . 76.3(5) ?
Si1 Ca1 O2 . . 7_565 71.3(5) ?
Si1 Ca1 O3 . . . 29.82(9) ?
Si1 Ca1 O3 . . 7_565 147.80(10) ?
Si1 Ca1 Si1 1_565 . 2_564 115.24(3) ?
Si1 Ca1 Si1 1_565 . 3_556 105.12(3) ?
Si1 Ca1 O2 1_565 . . 71.3(5) ?
Si1 Ca1 O2 1_565 . 7_565 76.3(5) ?
Si1 Ca1 O3 1_565 . . 147.80(10) ?
Si1 Ca1 O3 1_565 . 7_565 29.82(9) ?
Si1 Ca1 Si1 2_564 . 3_556 93.41(5) ?
Si1 Ca1 O2 2_564 . . 88.98(10) ?
Si1 Ca1 O2 2_564 . 7_565 88.98(10) ?
Si1 Ca1 O3 2_564 . . 92.35(9) ?
Si1 Ca1 O3 2_564 . 7_565 92.35(9) ?
Si1 Ca1 O2 3_556 . . 176.3(4) ?
Si1 Ca1 O2 3_556 . 7_565 176.3(4) ?
Si1 Ca1 O3 3_556 . . 88.51(7) ?
Si1 Ca1 O3 3_556 . 7_565 88.51(7) ?
O2 Ca1 O2 . . 7_565 5.7(8) ?
O2 Ca1 O3 . . . 94.2(6) ?
O2 Ca1 O3 . . 7_565 88.6(6) ?
O2 Ca1 O3 7_565 . . 88.6(6) ?
O2 Ca1 O3 7_565 . 7_565 94.2(6) ?
O3 Ca1 O3 . . 7_565 174.58(13) ?
Ca1 Ca2 Ca1 . . 2_565 101.61(3) ?
Ca1 Ca2 Ca1 . . 2_575 101.61(3) ?
Ca1 Ca2 Ca1 . . 3_646 98.46(3) ?
Ca1 Ca2 Ca1 . . 3_656 98.46(3) ?
Ca1 Ca2 Ca1 . . 4_566 155.44(4) ?
Ca1 Ca2 Ca2 . . 4_466 61.72(3) ?
Ca1 Ca2 Ca2 . . 4_566 146.01(4) ?
Ca1 Ca2 Si1 . . 3_656 69.86(4) ?
Ca1 Ca2 O1 . . . 137.87(11) ?
Ca1 Ca2 O1 . . 4_466 57.17(12) ?
Ca1 Ca2 O1 . . 6_456 57.17(12) ?
Ca1 Ca2 O1 . . 7_565 137.87(11) ?
Ca1 Ca2 O2 . . . 39.84(9) ?
Ca1 Ca2 O2 . . 7_565 39.84(9) ?
Ca1 Ca2 O1_2 . . . 140.9(2) ?
Ca1 Ca2 O1_2 . . 7_565 140.9(2) ?
Ca1 Ca2 Ca1 2_565 . 2_575 98.07(3) ?
Ca1 Ca2 Ca1 2_565 . 3_646 79.78(2) ?
Ca1 Ca2 Ca1 2_565 . 3_656 159.82(4) ?
Ca1 Ca2 Ca1 2_565 . 4_566 63.74(3) ?
Ca1 Ca2 Ca2 2_565 . 4_466 62.99(2) ?
Ca1 Ca2 Ca2 2_565 . 4_566 100.48(3) ?
Ca1 Ca2 Si1 2_565 . 3_656 130.93(2) ?
Ca1 Ca2 O1 2_565 . . 61.81(11) ?
Ca1 Ca2 O1 2_565 . 4_466 104.94(12) ?
Ca1 Ca2 O1 2_565 . 6_456 44.45(12) ?
Ca1 Ca2 O1 2_565 . 7_565 118.26(12) ?
Ca1 Ca2 O2 2_565 . . 126.1(5) ?
Ca1 Ca2 O2 2_565 . 7_565 121.2(5) ?
Ca1 Ca2 O1_2 2_565 . . 48.9(2) ?
Ca1 Ca2 O1_2 2_565 . 7_565 107.0(3) ?
Ca1 Ca2 Ca1 2_575 . 3_646 159.82(4) ?
Ca1 Ca2 Ca1 2_575 . 3_656 79.78(2) ?
Ca1 Ca2 Ca1 2_575 . 4_566 63.74(3) ?
Ca1 Ca2 Ca2 2_575 . 4_466 62.99(2) ?
Ca1 Ca2 Ca2 2_575 . 4_566 100.48(3) ?
Ca1 Ca2 Si1 2_575 . 3_656 130.93(2) ?
Ca1 Ca2 O1 2_575 . . 118.26(12) ?
Ca1 Ca2 O1 2_575 . 4_466 44.45(12) ?
Ca1 Ca2 O1 2_575 . 6_456 104.94(12) ?
Ca1 Ca2 O1 2_575 . 7_565 61.81(11) ?
Ca1 Ca2 O2 2_575 . . 121.2(5) ?
Ca1 Ca2 O2 2_575 . 7_565 126.1(5) ?
Ca1 Ca2 O1_2 2_575 . . 107.0(3) ?
Ca1 Ca2 O1_2 2_575 . 7_565 48.9(2) ?
Ca1 Ca2 Ca1 3_646 . 3_656 95.30(3) ?
Ca1 Ca2 Ca1 3_646 . 4_566 98.02(3) ?
Ca1 Ca2 Ca2 3_646 . 4_466 130.438(18) ?
Ca1 Ca2 Ca2 3_646 . 4_566 60.69(2) ?
Ca1 Ca2 Si1 3_646 . 3_656 55.49(2) ?
Ca1 Ca2 O1 3_646 . . 43.13(11) ?
Ca1 Ca2 O1 3_646 . 4_466 155.58(12) ?
Ca1 Ca2 O1 3_646 . 6_456 87.68(11) ?
Ca1 Ca2 O1 3_646 . 7_565 101.30(11) ?
Ca1 Ca2 O2 3_646 . . 74.2(4) ?
Ca1 Ca2 O2 3_646 . 7_565 70.0(4) ?
Ca1 Ca2 O1_2 3_646 . . 56.5(3) ?
Ca1 Ca2 O1_2 3_646 . 7_565 112.2(2) ?
Ca1 Ca2 Ca1 3_656 . 4_566 98.02(3) ?
Ca1 Ca2 Ca2 3_656 . 4_466 130.438(18) ?
Ca1 Ca2 Ca2 3_656 . 4_566 60.69(2) ?
Ca1 Ca2 Si1 3_656 . 3_656 55.49(2) ?
Ca1 Ca2 O1 3_656 . . 101.30(11) ?
Ca1 Ca2 O1 3_656 . 4_466 87.68(11) ?
Ca1 Ca2 O1 3_656 . 6_456 155.58(12) ?
Ca1 Ca2 O1 3_656 . 7_565 43.13(11) ?
Ca1 Ca2 O2 3_656 . . 70.0(4) ?
Ca1 Ca2 O2 3_656 . 7_565 74.2(4) ?
Ca1 Ca2 O1_2 3_656 . . 112.2(2) ?
Ca1 Ca2 O1_2 3_656 . 7_565 56.5(3) ?
Ca1 Ca2 Ca2 4_566 . 4_466 93.73(4) ?
Ca1 Ca2 Ca2 4_566 . 4_566 58.55(3) ?
Ca1 Ca2 Si1 4_566 . 3_656 134.69(4) ?
Ca1 Ca2 O1 4_566 . . 54.92(11) ?
Ca1 Ca2 O1 4_566 . 4_466 105.58(12) ?
Ca1 Ca2 O1 4_566 . 6_456 105.58(12) ?
Ca1 Ca2 O1 4_566 . 7_565 54.92(11) ?
Ca1 Ca2 O2 4_566 . . 164.56(13) ?
Ca1 Ca2 O2 4_566 . 7_565 164.56(13) ?
Ca1 Ca2 O1_2 4_566 . . 43.7(3) ?
Ca1 Ca2 O1_2 4_566 . 7_565 43.7(3) ?
Ca2 Ca2 Ca2 4_466 . 4_566 152.28(5) ?
Ca2 Ca2 Si1 4_466 . 3_656 131.58(5) ?
Ca2 Ca2 O1 4_466 . . 124.26(12) ?
Ca2 Ca2 O1 4_466 . 4_466 42.88(11) ?
Ca2 Ca2 O1 4_466 . 6_456 42.88(11) ?
Ca2 Ca2 O1 4_466 . 7_565 124.26(12) ?
Ca2 Ca2 O2 4_466 . . 101.47(9) ?
Ca2 Ca2 O2 4_466 . 7_565 101.47(9) ?
Ca2 Ca2 O1_2 4_466 . . 109.3(2) ?
Ca2 Ca2 O1_2 4_466 . 7_565 109.3(2) ?
Ca2 Ca2 Si1 4_566 . 3_656 76.14(4) ?
Ca2 Ca2 O1 4_566 . . 41.48(11) ?
Ca2 Ca2 O1 4_566 . 4_466 138.73(11) ?
Ca2 Ca2 O1 4_566 . 6_456 138.73(11) ?
Ca2 Ca2 O1 4_566 . 7_565 41.48(11) ?
Ca2 Ca2 O2 4_566 . . 106.23(9) ?
Ca2 Ca2 O2 4_566 . 7_565 106.23(9) ?
Ca2 Ca2 O1_2 4_566 . . 51.6(2) ?
Ca2 Ca2 O1_2 4_566 . 7_565 51.6(2) ?
Si1 Ca2 O1 3_656 . . 91.71(12) ?
Si1 Ca2 O1 3_656 . 4_466 108.71(12) ?
Si1 Ca2 O1 3_656 . 6_456 108.71(12) ?
Si1 Ca2 O1 3_656 . 7_565 91.71(12) ?
Si1 Ca2 O2 3_656 . . 30.21(10) ?
Si1 Ca2 O2 3_656 . 7_565 30.21(10) ?
Si1 Ca2 O1_2 3_656 . . 107.8(2) ?
Si1 Ca2 O1_2 3_656 . 7_565 107.8(2) ?
O1 Ca2 O1 . . 4_466 159.21(17) ?
O1 Ca2 O1 . . 6_456 97.41(16) ?
O1 Ca2 O1 . . 7_565 77.56(16) ?
O1 Ca2 O2 . . . 116.4(4) ?
O1 Ca2 O2 . . 7_565 112.7(4) ?
O1 Ca2 O1_2 . . . 16.3(3) ?
O1 Ca2 O1_2 . . 7_565 80.1(2) ?
O1 Ca2 O1 4_466 . 6_456 80.10(16) ?
O1 Ca2 O1 4_466 . 7_565 97.41(16) ?
O1 Ca2 O2 4_466 . . 84.2(4) ?
O1 Ca2 O2 4_466 . 7_565 87.7(4) ?
O1 Ca2 O1_2 4_466 . . 143.4(3) ?
O1 Ca2 O1_2 4_466 . 7_565 89.7(2) ?
O1 Ca2 O1 6_456 . 7_565 159.21(17) ?
O1 Ca2 O2 6_456 . . 87.7(4) ?
O1 Ca2 O2 6_456 . 7_565 84.2(4) ?
O1 Ca2 O1_2 6_456 . . 89.7(2) ?
O1 Ca2 O1_2 6_456 . 7_565 143.4(3) ?
O1 Ca2 O2 7_565 . . 112.7(4) ?
O1 Ca2 O2 7_565 . 7_565 116.4(4) ?
O1 Ca2 O1_2 7_565 . . 80.1(2) ?
O1 Ca2 O1_2 7_565 . 7_565 16.3(3) ?
O2 Ca2 O2 . . 7_565 5.4(8) ?
O2 Ca2 O1_2 . . . 130.7(5) ?
O2 Ca2 O1_2 . . 7_565 126.4(5) ?
O2 Ca2 O1_2 7_565 . . 126.4(5) ?
O2 Ca2 O1_2 7_565 . 7_565 130.7(5) ?
O1_2 Ca2 O1_2 . . 7_565 77.9(3) ?
Ca1 Si1 Ca1 1_545 . . 118.15(5) ?
Ca1 Si1 Ca1 1_545 . 2_565 118.58(3) ?
Ca1 Si1 Ca1 1_545 . 3_546 74.88(3) ?
Ca1 Si1 Ca2 1_545 . 3_646 73.03(4) ?
Ca1 Si1 O1 1_545 . 4_456 65.05(16) ?
Ca1 Si1 O1 1_545 . 6_456 155.77(18) ?
Ca1 Si1 O2 1_545 . 3_646 100.9(7) ?
Ca1 Si1 O2 1_545 . 5_666 93.9(7) ?
Ca1 Si1 O3 1_545 . . 72.36(17) ?
Ca1 Si1 O3 1_545 . 7_555 45.93(17) ?
Ca1 Si1 O1_2 1_545 . 4_456 48.4(4) ?
Ca1 Si1 O1_2 1_545 . 6_456 139.1(3) ?
Ca1 Si1 Ca1 . . 2_565 118.58(3) ?
Ca1 Si1 Ca1 . . 3_546 74.88(3) ?
Ca1 Si1 Ca2 . . 3_646 73.03(4) ?
Ca1 Si1 O1 . . 4_456 155.77(18) ?
Ca1 Si1 O1 . . 6_456 65.05(16) ?
Ca1 Si1 O2 . . 3_646 93.9(7) ?
Ca1 Si1 O2 . . 5_666 100.9(7) ?
Ca1 Si1 O3 . . . 45.93(17) ?
Ca1 Si1 O3 . . 7_555 72.36(17) ?
Ca1 Si1 O1_2 . . 4_456 139.1(3) ?
Ca1 Si1 O1_2 . . 6_456 48.4(4) ?
Ca1 Si1 Ca1 2_565 . 3_546 99.07(5) ?
Ca1 Si1 Ca2 2_565 . 3_646 146.04(5) ?
Ca1 Si1 O1 2_565 . 4_456 53.57(17) ?
Ca1 Si1 O1 2_565 . 6_456 53.57(17) ?
Ca1 Si1 O2 2_565 . 3_646 96.81(15) ?
Ca1 Si1 O2 2_565 . 5_666 96.81(15) ?
Ca1 Si1 O3 2_565 . . 151.87(14) ?
Ca1 Si1 O3 2_565 . 7_555 151.87(14) ?
Ca1 Si1 O1_2 2_565 . 4_456 73.4(4) ?
Ca1 Si1 O1_2 2_565 . 6_456 73.4(4) ?
Ca1 Si1 Ca2 3_546 . 3_646 114.89(6) ?
Ca1 Si1 O1 3_546 . 4_456 83.60(17) ?
Ca1 Si1 O1 3_546 . 6_456 83.60(17) ?
Ca1 Si1 O2 3_546 . 3_646 163.6(2) ?
Ca1 Si1 O2 3_546 . 5_666 163.6(2) ?
Ca1 Si1 O3 3_546 . . 56.90(11) ?
Ca1 Si1 O3 3_546 . 7_555 56.90(11) ?
Ca1 Si1 O1_2 3_546 . 4_456 64.4(3) ?
Ca1 Si1 O1_2 3_546 . 6_456 64.4(3) ?
Ca2 Si1 O1 3_646 . 4_456 127.49(17) ?
Ca2 Si1 O1 3_646 . 6_456 127.49(17) ?
Ca2 Si1 O2 3_646 . 3_646 49.34(15) ?
Ca2 Si1 O2 3_646 . 5_666 49.34(15) ?
Ca2 Si1 O3 3_646 . . 59.92(12) ?
Ca2 Si1 O3 3_646 . 7_555 59.92(12) ?
Ca2 Si1 O1_2 3_646 . 4_456 120.5(4) ?
Ca2 Si1 O1_2 3_646 . 6_456 120.5(4) ?
O1 Si1 O1 4_456 . 6_456 102.0(2) ?
O1 Si1 O2 4_456 . 3_646 109.3(7) ?
O1 Si1 O2 4_456 . 5_666 102.8(7) ?
O1 Si1 O3 4_456 . . 128.0(2) ?
O1 Si1 O3 4_456 . 7_555 105.1(2) ?
O1 Si1 O1_2 4_456 . 4_456 24.0(4) ?
O1 Si1 O1_2 4_456 . 6_456 111.9(4) ?
O1 Si1 O2 6_456 . 3_646 102.8(7) ?
O1 Si1 O2 6_456 . 5_666 109.3(7) ?
O1 Si1 O3 6_456 . . 105.1(2) ?
O1 Si1 O3 6_456 . 7_555 128.0(2) ?
O1 Si1 O1_2 6_456 . 4_456 111.9(4) ?
O1 Si1 O1_2 6_456 . 6_456 24.0(4) ?
O2 Si1 O2 3_646 . 5_666 8.1(11) ?
O2 Si1 O3 3_646 . . 106.7(3) ?
O2 Si1 O3 3_646 . 7_555 108.7(3) ?
O2 Si1 O1_2 3_646 . 4_456 124.8(8) ?
O2 Si1 O1_2 3_646 . 6_456 117.0(8) ?
O2 Si1 O3 5_666 . . 108.7(3) ?
O2 Si1 O3 5_666 . 7_555 106.7(3) ?
O2 Si1 O1_2 5_666 . 4_456 117.0(8) ?
O2 Si1 O1_2 5_666 . 6_456 124.8(8) ?
O3 Si1 O3 . . 7_555 26.4(2) ?
O3 Si1 O1_2 . . 4_456 104.0(4) ?
O3 Si1 O1_2 . . 6_456 82.2(4) ?
O3 Si1 O1_2 7_555 . 4_456 82.2(4) ?
O3 Si1 O1_2 7_555 . 6_456 104.0(4) ?
O1_2 Si1 O1_2 4_456 . 6_456 111.6(5) ?
Ca2 O1 Ca2 . . 4_566 95.64(16) ?
Ca2 O1 Si1 . . 4_556 145.2(3) ?
Ca2 O1 O1_2 . . . 75.3(9) ?
Ca2 O1 Si1 4_566 . 4_556 114.6(2) ?
Ca2 O1 O1_2 4_566 . . 122.3(9) ?
Si1 O1 O1_2 4_556 . . 74.0(9) ?
Ca1 O2 Ca2 . . . 97.45(15) ?
Ca1 O2 Si1 . . 3_656 160.5(5) ?
Ca1 O2 O2 . . 7_565 87.2(14) ?
Ca2 O2 Si1 . . 3_656 100.5(2) ?
Ca2 O2 O2 . . 7_565 87.3(15) ?
Si1 O2 O2 3_656 . 7_565 85.9(15) ?
Ca1 O3 Si1 . . . 104.3(2) ?
Ca1 O3 O3 . . 7_555 177.3(4) ?
Si1 O3 O3 . . 7_555 76.8(4) ?
Ca2 O1_2 Si1 . . 4_556 160.7(6) ?
Ca2 O1_2 O1 . . . 88.4(10) ?
Si1 O1_2 O1 4_556 . . 81.9(9) ?

loop_
_geom_bond_atom_site_label_1
_geom_bond_atom_site_label_2
_geom_bond_site_symmetry_1
_geom_bond_site_symmetry_2
_geom_bond_distance
_geom_bond_publ_flag
Ca1 Ca1 . 3_546 3.8044(10) ?
Ca1 Ca1 . 3_556 3.8044(10) ?
Ca1 Ca2 . . 3.4411(15) ?
Ca1 Ca2 . 2_564 3.6512(11) ?
Ca1 Ca2 . 2_574 3.6512(11) ?
Ca1 Ca2 . 3_646 3.7306(10) ?
Ca1 Ca2 . 3_656 3.7306(10) ?
Ca1 Ca2 . 4_466 3.5521(17) ?
Ca1 Si1 . . 3.2138(10) ?
Ca1 Si1 . 1_565 3.2138(10) ?
Ca1 Si1 . 2_564 3.181(2) ?
Ca1 Si1 . 3_556 3.0402(16) ?
Ca1 O2 . . 2.223(4) ?
Ca1 O2 . 7_565 2.223(4) ?
Ca1 O3 . . 2.383(5) ?
Ca1 O3 . 7_565 2.383(5) ?
Ca2 Ca2 . 4_466 3.4840(13) ?
Ca2 Ca2 . 4_566 3.4840(13) ?
Ca2 Si1 . 3_656 3.0517(19) ?
Ca2 O1 . . 2.382(5) ?
Ca2 O1 . 4_466 2.319(5) ?
Ca2 O1 . 6_456 2.319(5) ?
Ca2 O1 . 7_565 2.382(5) ?
Ca2 O2 . . 2.354(4) ?
Ca2 O2 . 7_565 2.354(4) ?
Ca2 O1_2 . . 2.305(10) ?
Ca2 O1_2 . 7_565 2.305(10) ?
Si1 O1 . 4_456 1.627(5) ?
Si1 O1 . 6_456 1.627(5) ?
Si1 O2 . 3_646 1.561(4) ?
Si1 O2 . 5_666 1.561(4) ?
Si1 O3 . . 1.649(4) ?
Si1 O3 . 7_555 1.649(4) ?
Si1 O1_2 . 4_456 1.580(9) ?
Si1 O1_2 . 6_456 1.580(9) ?
O1 O1_2 . . 0.670(11) ?
O2 O2 . 7_565 0.22(3) ?
O3 O3 . 7_555 0.754(7) ?
